data_2210983
loop_
_publ_author_name
'Huang, Xian-Qiang'
'Tan, Yong-Xin'
'Dou, Jian-Min'
'Li, Da-Cheng'
'Zhang, Chun-Shui'

_publ_section_title
;
 3-(2-Furyl)-1,5-bis(4-methylphenyl)pentane-1,5-dione
;
_journal_issue 11
_journal_name_full 'Acta Crystallographica Section E'
_journal_page_first o5257
_journal_page_last o5258
_journal_paper_doi 10.1107/S1600536806043789
_journal_volume 62
_journal_year 2006
_chemical_formula_iupac 'C23 H22 O3'
_chemical_formula_moiety 'C23 H22 O3'
_chemical_formula_sum 'C23 H22 O3'
_chemical_formula_weight 346.41
_chemical_name_systematic
;
1,5-Bis(4-methylphenyl)-3-(2-furanyl)pentane-1,5-dione
;
_space_group_IT_number 14
_symmetry_cell_setting monoclinic
_symmetry_space_group_name_Hall '-P 2ybc'
_symmetry_space_group_name_H-M 'P 1 21/c 1'
_atom_sites_solution_hydrogens geom
_atom_sites_solution_primary direct
_atom_sites_solution_secondary difmap
_audit_creation_method SHELXL-97
_cell_angle_alpha 90.00
_cell_angle_beta 91.080(7)
_cell_angle_gamma 90.00
_cell_formula_units_Z 4
_cell_length_a 15.831(7)
_cell_length_b 11.575(5)
_cell_length_c 10.215(4)
_cell_measurement_reflns_used 1152
_cell_measurement_temperature 298(2)
_cell_measurement_theta_max 20.1
_cell_measurement_theta_min 2.6
_cell_volume 1871.5(14)
_computing_cell_refinement 'SAINT (Siemens, 1996)'
_computing_data_collection 'SMART (Siemens, 1996)'
_computing_data_reduction SAINT
_computing_molecular_graphics 'SHELXTL (Sheldrick, 1997b)'
_computing_publication_material SHELXTL
_computing_structure_refinement 'SHELXL97 (Sheldrick, 1997a)'
_computing_structure_solution 'SHELXS97 (Sheldrick, 1997a)'
_diffrn_ambient_temperature 298(2)
_diffrn_measured_fraction_theta_full 0.988
_diffrn_measured_fraction_theta_max 0.988
_diffrn_measurement_device_type 'Siemens SMART CCD area-detector'
_diffrn_measurement_method '\f and \w scans'
_diffrn_radiation_monochromator graphite
_diffrn_radiation_source 'fine-focus sealed tube'
_diffrn_radiation_type MoK\a
_diffrn_radiation_wavelength 0.71073
_diffrn_reflns_av_R_equivalents 0.107
_diffrn_reflns_av_sigmaI/netI 0.183
_diffrn_reflns_limit_h_max 18
_diffrn_reflns_limit_h_min -14
_diffrn_reflns_limit_k_max 13
_diffrn_reflns_limit_k_min -13
_diffrn_reflns_limit_l_max 12
_diffrn_reflns_limit_l_min -11
_diffrn_reflns_number 9405
_diffrn_reflns_theta_full 25.0
_diffrn_reflns_theta_max 25.0
_diffrn_reflns_theta_min 2.2
_diffrn_standards_number 0
_exptl_absorpt_coefficient_mu 0.080
_exptl_absorpt_correction_T_max 0.969
_exptl_absorpt_correction_T_min 0.950
_exptl_absorpt_correction_type multi-scan
_exptl_absorpt_process_details '(SADABS; Sheldrick, 1996)'
_exptl_crystal_colour colorless
_exptl_crystal_density_diffrn 1.229
_exptl_crystal_density_method 'not measured'
_exptl_crystal_description block
_exptl_crystal_F_000 736
_exptl_crystal_size_max 0.65
_exptl_crystal_size_mid 0.43
_exptl_crystal_size_min 0.40
_refine_diff_density_max 0.19
_refine_diff_density_min -0.17
_refine_ls_extinction_method none
_refine_ls_goodness_of_fit_ref 1.00
_refine_ls_hydrogen_treatment constr
_refine_ls_matrix_type full
_refine_ls_number_parameters 235
_refine_ls_number_reflns 3258
_refine_ls_number_restraints 0
_refine_ls_restrained_S_all 1.00
_refine_ls_R_factor_all 0.165
_refine_ls_R_factor_gt 0.065
_refine_ls_shift/su_max 0.000
_refine_ls_shift/su_mean 0.000
_refine_ls_structure_factor_coef Fsqd
_refine_ls_weighting_details 'calc w=1/[\s^2^(Fo^2^)+(0.0800P)^2^] where P=(Fo^2^+2Fc^2^)/3'
_refine_ls_weighting_scheme calc
_refine_ls_wR_factor_gt 0.165
_refine_ls_wR_factor_ref 0.273
_reflns_number_gt 1351
_reflns_number_total 3258
_reflns_threshold_expression I>2\s(I)
_cod_data_source_file ez2043.cif
_cod_data_source_block I
_cod_original_sg_symbol_H-M 'P 21/c'
_cod_database_code 2210983
_cod_database_fobs_code 2210983

loop_
_symmetry_equiv_pos_as_xyz
'x, y, z'
'-x, y+1/2, -z+1/2'
'-x, -y, -z'
'x, -y-1/2, z-1/2'

loop_
_atom_site_type_symbol
_atom_site_label
_atom_site_fract_x
_atom_site_fract_y
_atom_site_fract_z
_atom_site_U_iso_or_equiv
_atom_site_adp_type
_atom_site_calc_flag
_atom_site_refinement_flags
_atom_site_occupancy
O O1 0.2556(2) 0.5681(3) -0.1274(3) 0.0797(11) Uani d . 1
O O2 0.17042(18) 0.9163(3) 0.0746(3) 0.0704(10) Uani d . 1
O O3 0.41237(19) 0.8360(3) -0.1275(3) 0.0651(9) Uani d . 1
C C1 0.2913(4) 0.4636(5) -0.1586(6) 0.0847(17) Uani d . 1
H H1 0.2678 0.4091 -0.2155 0.102 Uiso calc R 1
C C2 0.3640(4) 0.4529(5) -0.0949(6) 0.0863(17) Uani d . 1
H H2 0.4008 0.3903 -0.0990 0.104 Uiso calc R 1
C C3 0.3759(3) 0.5541(4) -0.0190(6) 0.0791(16) Uani d . 1
H H3 0.4221 0.5707 0.0354 0.095 Uiso calc R 1
C C4 0.3090(3) 0.6209(4) -0.0399(4) 0.0563(12) Uani d . 1
C C5 0.2809(2) 0.7350(3) 0.0105(4) 0.0520(11) Uani d . 1
H H5 0.2623 0.7826 -0.0639 0.062 Uiso calc R 1
C C6 0.2065(2) 0.7190(3) 0.1015(4) 0.0572(12) Uani d . 1
H H6A 0.1682 0.6629 0.0623 0.069 Uiso calc R 1
H H6B 0.2276 0.6865 0.1833 0.069 Uiso calc R 1
C C7 0.1570(2) 0.8266(4) 0.1319(4) 0.0525(11) Uani d . 1
C C8 0.0893(2) 0.8191(4) 0.2302(4) 0.0546(12) Uani d . 1
C C9 0.0717(3) 0.7207(4) 0.2996(5) 0.0619(13) Uani d . 1
H H9 0.1030 0.6541 0.2848 0.074 Uiso calc R 1
C C10 0.0086(3) 0.7184(4) 0.3910(5) 0.0704(14) Uani d . 1
H H10 -0.0024 0.6504 0.4361 0.084 Uiso calc R 1
C C11 -0.0383(3) 0.8160(5) 0.4161(5) 0.0726(14) Uani d . 1
C C12 -0.0200(3) 0.9131(5) 0.3488(6) 0.0855(17) Uani d . 1
H H12 -0.0509 0.9797 0.3649 0.103 Uiso calc R 1
C C13 0.0426(3) 0.9171(4) 0.2576(5) 0.0746(15) Uani d . 1
H H13 0.0537 0.9858 0.2141 0.090 Uiso calc R 1
C C14 -0.1074(3) 0.8132(5) 0.5184(6) 0.107(2) Uani d . 1
H H14A -0.1309 0.8892 0.5277 0.161 Uiso calc R 1
H H14B -0.0837 0.7883 0.6008 0.161 Uiso calc R 1
H H14C -0.1511 0.7605 0.4908 0.161 Uiso calc R 1
C C15 0.3543(2) 0.7954(4) 0.0797(4) 0.0551(12) Uani d . 1
H H15A 0.3335 0.8650 0.1212 0.066 Uiso calc R 1
H H15B 0.3766 0.7452 0.1480 0.066 Uiso calc R 1
C C16 0.4247(3) 0.8275(3) -0.0103(5) 0.0507(11) Uani d . 1
C C17 0.5105(3) 0.8475(3) 0.0483(4) 0.0505(11) Uani d . 1
C C18 0.5263(3) 0.8454(4) 0.1814(5) 0.0623(13) Uani d . 1
H H18 0.4825 0.8301 0.2382 0.075 Uiso calc R 1
C C19 0.6058(3) 0.8656(4) 0.2305(5) 0.0696(14) Uani d . 1
H H19 0.6152 0.8628 0.3206 0.084 Uiso calc R 1
C C20 0.6726(3) 0.8901(4) 0.1500(5) 0.0623(13) Uani d . 1
C C21 0.6571(3) 0.8919(4) 0.0184(5) 0.0658(13) Uani d . 1
H H21 0.7014 0.9066 -0.0377 0.079 Uiso calc R 1
C C22 0.5774(3) 0.8724(4) -0.0340(4) 0.0608(13) Uani d . 1
H H22 0.5682 0.8759 -0.1241 0.073 Uiso calc R 1
C C23 0.7597(3) 0.9127(5) 0.2069(6) 0.0933(18) Uani d . 1
H H23A 0.7932 0.8438 0.2012 0.140 Uiso calc R 1
H H23B 0.7553 0.9351 0.2970 0.140 Uiso calc R 1
H H23C 0.7861 0.9736 0.1587 0.140 Uiso calc R 1

loop_
_atom_site_aniso_label
_atom_site_aniso_U_11
_atom_site_aniso_U_22
_atom_site_aniso_U_33
_atom_site_aniso_U_12
_atom_site_aniso_U_13
_atom_site_aniso_U_23
O1 0.078(2) 0.090(2) 0.071(3) 0.0076(19) -0.0126(19) -0.0235(19)
O2 0.070(2) 0.062(2) 0.080(3) 0.0060(16) 0.0071(18) 0.0120(18)
O3 0.078(2) 0.076(2) 0.041(2) -0.0014(16) 0.0002(16) -0.0028(16)
C1 0.106(5) 0.075(4) 0.074(4) -0.006(3) 0.014(4) -0.019(3)
C2 0.095(4) 0.072(4) 0.093(5) 0.015(3) 0.008(4) 0.005(3)
C3 0.071(3) 0.065(3) 0.100(4) 0.017(3) -0.022(3) -0.007(3)
C4 0.059(3) 0.062(3) 0.047(3) -0.002(2) -0.001(2) -0.003(2)
C5 0.052(3) 0.057(3) 0.047(3) 0.009(2) -0.007(2) 0.002(2)
C6 0.052(3) 0.061(3) 0.059(3) 0.003(2) 0.003(2) -0.001(2)
C7 0.048(3) 0.055(3) 0.055(3) 0.001(2) -0.008(2) 0.000(2)
C8 0.042(3) 0.065(3) 0.056(3) 0.003(2) -0.010(2) -0.004(2)
C9 0.062(3) 0.061(3) 0.062(3) 0.001(2) -0.002(3) 0.000(3)
C10 0.064(3) 0.084(4) 0.063(4) -0.017(3) 0.000(3) 0.002(3)
C11 0.046(3) 0.107(4) 0.065(4) 0.002(3) 0.000(2) 0.000(3)
C12 0.071(4) 0.097(4) 0.089(5) 0.030(3) 0.008(3) 0.004(3)
C13 0.068(3) 0.068(3) 0.088(4) 0.013(2) 0.014(3) 0.010(3)
C14 0.069(4) 0.159(6) 0.095(5) 0.004(4) 0.024(3) 0.005(4)
C15 0.057(3) 0.067(3) 0.041(3) 0.003(2) -0.003(2) -0.002(2)
C16 0.066(3) 0.045(2) 0.041(3) 0.001(2) 0.006(2) -0.002(2)
C17 0.063(3) 0.043(2) 0.046(3) -0.0014(19) 0.001(2) -0.003(2)
C18 0.063(3) 0.077(3) 0.047(3) -0.009(2) 0.004(2) 0.000(2)
C19 0.075(4) 0.080(3) 0.053(3) -0.017(3) -0.013(3) -0.002(3)
C20 0.060(3) 0.056(3) 0.071(4) -0.003(2) -0.001(3) -0.005(2)
C21 0.062(3) 0.070(3) 0.066(4) -0.005(2) 0.009(3) 0.004(3)
C22 0.074(4) 0.065(3) 0.044(3) -0.002(2) 0.008(3) -0.002(2)
C23 0.072(4) 0.100(4) 0.107(5) -0.018(3) -0.013(3) -0.019(3)

loop_
_atom_type_symbol
_atom_type_description
_atom_type_scat_dispersion_real
_atom_type_scat_dispersion_imag
_atom_type_scat_source
C C 0.0033 0.0016 'International Tables Vol C Tables 4.2.6.8 and 6.1.1.4'
H H 0.0000 0.0000 'International Tables Vol C Tables 4.2.6.8 and 6.1.1.4'
O O 0.0106 0.0060 'International Tables Vol C Tables 4.2.6.8 and 6.1.1.4'

loop_
_geom_angle_atom_site_label_1
_geom_angle_atom_site_label_2
_geom_angle_atom_site_label_3
_geom_angle
C4 O1 C1 107.1(4)
C2 C1 O1 109.1(5)
C2 C1 H1 125.5
O1 C1 H1 125.5
C1 C2 C3 107.4(5)
C1 C2 H2 126.3
C3 C2 H2 126.3
C4 C3 C2 107.3(5)
C4 C3 H3 126.4
C2 C3 H3 126.4
C3 C4 O1 109.2(4)
C3 C4 C5 134.8(5)
O1 C4 C5 116.0(4)
C4 C5 C15 109.8(4)
C4 C5 C6 110.0(3)
C15 C5 C6 111.4(3)
C4 C5 H5 108.5
C15 C5 H5 108.5
C6 C5 H5 108.5
C7 C6 C5 115.8(4)
C7 C6 H6A 108.3
C5 C6 H6A 108.3
C7 C6 H6B 108.3
C5 C6 H6B 108.3
H6A C6 H6B 107.4
O2 C7 C8 120.8(4)
O2 C7 C6 120.8(4)
C8 C7 C6 118.4(4)
C9 C8 C13 117.4(5)
C9 C8 C7 123.7(4)
C13 C8 C7 118.9(4)
C8 C9 C10 121.4(4)
C8 C9 H9 119.3
C10 C9 H9 119.3
C11 C10 C9 120.6(5)
C11 C10 H10 119.7
C9 C10 H10 119.7
C12 C11 C10 117.8(5)
C12 C11 C14 121.9(5)
C10 C11 C14 120.4(5)
C11 C12 C13 122.5(5)
C11 C12 H12 118.8
C13 C12 H12 118.8
C12 C13 C8 120.3(5)
C12 C13 H13 119.8
C8 C13 H13 119.8
C11 C14 H14A 109.5
C11 C14 H14B 109.5
H14A C14 H14B 109.5
C11 C14 H14C 109.5
H14A C14 H14C 109.5
H14B C14 H14C 109.5
C16 C15 C5 113.5(4)
C16 C15 H15A 108.9
C5 C15 H15A 108.9
C16 C15 H15B 108.9
C5 C15 H15B 108.9
H15A C15 H15B 107.7
O3 C16 C17 120.7(4)
O3 C16 C15 121.0(4)
C17 C16 C15 118.2(4)
C18 C17 C22 118.2(4)
C18 C17 C16 122.7(4)
C22 C17 C16 119.1(4)
C19 C18 C17 120.5(4)
C19 C18 H18 119.7
C17 C18 H18 119.7
C18 C19 C20 121.8(5)
C18 C19 H19 119.1
C20 C19 H19 119.1
C21 C20 C19 117.7(5)
C21 C20 C23 121.6(5)
C19 C20 C23 120.7(5)
C20 C21 C22 121.8(4)
C20 C21 H21 119.1
C22 C21 H21 119.1
C21 C22 C17 119.9(4)
C21 C22 H22 120.0
C17 C22 H22 120.0
C20 C23 H23A 109.5
C20 C23 H23B 109.5
H23A C23 H23B 109.5
C20 C23 H23C 109.5
H23A C23 H23C 109.5
H23B C23 H23C 109.5

loop_
_geom_bond_atom_site_label_1
_geom_bond_atom_site_label_2
_geom_bond_distance
_geom_bond_publ_flag
O1 C4 1.363(5) ?
O1 C1 1.376(6) ?
O2 C7 1.212(5) yes
O3 C16 1.213(5) yes
C1 C2 1.318(7) ?
C1 H1 0.9300 ?
C2 C3 1.416(7) ?
C2 H2 0.9300 ?
C3 C4 1.325(6) ?
C3 H3 0.9300 ?
C4 C5 1.489(6) ?
C5 C15 1.519(5) ?
C5 C6 1.525(5) ?
C5 H5 0.9800 ?
C6 C7 1.507(6) ?
C6 H6A 0.9700 ?
C6 H6B 0.9700 ?
C7 C8 1.484(6) ?
C8 C9 1.373(6) ?
C8 C13 1.385(6) ?
C9 C10 1.381(6) ?
C9 H9 0.9300 ?
C10 C11 1.377(7) ?
C10 H10 0.9300 ?
C11 C12 1.352(7) ?
C11 C14 1.527(7) ?
C12 C13 1.373(7) ?
C12 H12 0.9300 ?
C13 H13 0.9300 ?
C14 H14A 0.9600 ?
C14 H14B 0.9600 ?
C14 H14C 0.9600 ?
C15 C16 1.505(5) ?
C15 H15A 0.9700 ?
C15 H15B 0.9700 ?
C16 C17 1.492(6) ?
C17 C18 1.378(6) ?
C17 C22 1.393(6) ?
C18 C19 1.366(6) ?
C18 H18 0.9300 ?
C19 C20 1.381(6) ?
C19 H19 0.9300 ?
C20 C21 1.362(7) ?
C20 C23 1.508(7) ?
C21 C22 1.380(6) ?
C21 H21 0.9300 ?
C22 H22 0.9300 ?
C23 H23A 0.9600 ?
C23 H23B 0.9600 ?
C23 H23C 0.9600 ?

loop_
_cod_related_entry_id
_cod_related_entry_database
_cod_related_entry_code
1 ChemSpider 21126202
